data_4086681
loop_
_publ_author_name
'Esteruelas, Miguel A.'
'O\~nate, Enrique'
'Palacios, Adri\'an'
'Tsai, Jui-Yi'
'Xia, Chuanjun'

_publ_section_title
;
 Preparation of Capped Octahedral OsHC6Complexes by Sequential
 Carbon-Directed C--H Bond Activation Reactions
;
_journal_issue 15
_journal_name_full Organometallics
_journal_page_first 2532
_journal_paper_doi 10.1021/acs.organomet.6b00436
_journal_volume 35
_journal_year 2016
_chemical_formula_moiety 'C22 H23 N6 Os, C F3 O3 S, C H2 Cl2'
_chemical_formula_sum 'C24 H25 Cl2 F3 N6 O3 Os S'
_chemical_formula_weight 795.66
_chemical_name_systematic
; 
 ? 
;
_space_group_IT_number 2
_symmetry_cell_setting triclinic
_symmetry_space_group_name_Hall '-P 1'
_symmetry_space_group_name_H-M 'P -1'
_atom_sites_solution_hydrogens geom
_atom_sites_solution_primary direct
_atom_sites_solution_secondary difmap
_audit_creation_method SHELXL-97
_cell_angle_alpha 69.4460(10)
_cell_angle_beta 80.3970(10)
_cell_angle_gamma 78.8170(10)
_cell_formula_units_Z 2
_cell_length_a 8.7097(4)
_cell_length_b 13.2661(7)
_cell_length_c 13.7956(7)
_cell_measurement_reflns_used 9928
_cell_measurement_temperature 100(2)
_cell_measurement_theta_max 28
_cell_measurement_theta_min 2
_cell_volume 1455.70(13)
_computing_cell_refinement 'SAINT+ v. 7.56a (Bruker AXS, 2008)'
_computing_data_collection 'apex2 v. 7.0 (Bruker AXS, 2009)'
_computing_data_reduction 'SAINT+ v. 7.56a (Bruker AXS, 2008)'
_computing_molecular_graphics 'XP, SHELXTL v. 6.14 (Bruker, 2000)'
_computing_publication_material 'XCIF, SHELXTL v. 6.14 (Bruker, 2000)'
_computing_structure_refinement 'SHELXL-97 (Sheldrick, 1997)'
_computing_structure_solution 'SHELXS-97 (Sheldrick, 1990)'
_diffrn_ambient_temperature 100(2)
_diffrn_measured_fraction_theta_full 0.970
_diffrn_measured_fraction_theta_max 0.899
_diffrn_measurement_device_type 'Bruker APEX CCD system'
_diffrn_measurement_method '\w rotations with narrow frames'
_diffrn_radiation_monochromator graphite
_diffrn_radiation_source 'normal-focus sealed tube'
_diffrn_radiation_type MoK\a
_diffrn_radiation_wavelength 0.71073
_diffrn_reflns_av_R_equivalents 0.0201
_diffrn_reflns_av_sigmaI/netI 0.0273
_diffrn_reflns_limit_h_max 11
_diffrn_reflns_limit_h_min -11
_diffrn_reflns_limit_k_max 16
_diffrn_reflns_limit_k_min -17
_diffrn_reflns_limit_l_max 16
_diffrn_reflns_limit_l_min -17
_diffrn_reflns_number 15454
_diffrn_reflns_theta_full 27.50
_diffrn_reflns_theta_max 28.51
_diffrn_reflns_theta_min 1.59
_exptl_absorpt_coefficient_mu 4.692
_exptl_absorpt_correction_T_max 0.862
_exptl_absorpt_correction_T_min 0.676
_exptl_absorpt_correction_type multi-scan
_exptl_absorpt_process_details
;
Absorption correction performed with SADABS program. This is based on the
method of Blessing: Blessing, R. H., Acta Crystallogr., Sect. A 1995, 51, 33.

SADABS: Area-Detector Absorption Correction. Bruker-AXS 
within SAINT+ package, v. 7.56a (2008).
;
_exptl_crystal_colour colourless
_exptl_crystal_density_diffrn 1.815
_exptl_crystal_density_method 'not measured'
_exptl_crystal_description 'irregular block'
_exptl_crystal_F_000 776
_exptl_crystal_size_max 0.24
_exptl_crystal_size_mid 0.21
_exptl_crystal_size_min 0.14
_refine_diff_density_max 1.199
_refine_diff_density_min -0.983
_refine_diff_density_rms 0.104
_refine_ls_extinction_method none
_refine_ls_goodness_of_fit_ref 1.006
_refine_ls_hydrogen_treatment mixed
_refine_ls_matrix_type full
_refine_ls_number_parameters 375
_refine_ls_number_reflns 6653
_refine_ls_number_restraints 0
_refine_ls_restrained_S_all 1.006
_refine_ls_R_factor_all 0.0258
_refine_ls_R_factor_gt 0.0232
_refine_ls_shift/su_max 0.015
_refine_ls_shift/su_mean 0.000
_refine_ls_structure_factor_coef Fsqd
_refine_ls_weighting_details 'calc w=1/[\s^2^(Fo^2^)+(0.0301P)^2^+2.5142P] where P=(Fo^2^+2Fc^2^)/3'
_refine_ls_weighting_scheme calc
_refine_ls_wR_factor_gt 0.0562
_refine_ls_wR_factor_ref 0.0583
_reflns_number_gt 6279
_reflns_number_total 6653
_reflns_threshold_expression >2sigma(I)
_cod_data_source_file om6b00436_si_001.cif
_cod_data_source_block 8-enrique184
_cod_original_sg_symbol_H-M P-1
_cod_database_code 4086681

loop_
_symmetry_equiv_pos_as_xyz
'x, y, z'
'-x, -y, -z'

loop_
_atom_site_label
_atom_site_type_symbol
_atom_site_fract_x
_atom_site_fract_y
_atom_site_fract_z
_atom_site_U_iso_or_equiv
_atom_site_adp_type
_atom_site_occupancy
_atom_site_symmetry_multiplicity
_atom_site_calc_flag
_atom_site_refinement_flags
_atom_site_disorder_assembly
_atom_site_disorder_group
Os Os 0.630718(12) 0.738032(9) 0.363901(9) 0.01474(4) Uani 1 1 d . . .
S1 S 0.83050(10) 0.15498(7) 0.30072(7) 0.02638(17) Uani 1 1 d . . .
F1 F 0.8995(3) 0.1955(2) 0.0987(2) 0.0485(6) Uani 1 1 d . . .
F2 F 0.6727(3) 0.2727(2) 0.14228(19) 0.0443(6) Uani 1 1 d . . .
F3 F 0.8780(4) 0.3348(2) 0.1495(2) 0.0527(7) Uani 1 1 d . . .
N1 N 0.7421(3) 0.8628(2) 0.1308(2) 0.0186(5) Uani 1 1 d . . .
N2 N 0.5234(3) 0.7951(2) 0.16010(19) 0.0168(5) Uani 1 1 d . . .
N3 N 0.7643(3) 0.5990(2) 0.3549(2) 0.0176(5) Uani 1 1 d . . .
N4 N 0.5871(3) 0.6619(2) 0.5243(2) 0.0196(5) Uani 1 1 d . . .
N5 N 0.8278(3) 0.7887(2) 0.3938(2) 0.0184(5) Uani 1 1 d . . .
N6 N 0.5014(3) 0.8741(2) 0.3838(2) 0.0174(5) Uani 1 1 d . . .
O1 O 0.9960(3) 0.1372(2) 0.3123(3) 0.0438(7) Uani 1 1 d . . .
O2 O 0.7674(4) 0.0609(2) 0.3047(2) 0.0428(7) Uani 1 1 d . . .
O3 O 0.7335(3) 0.2196(2) 0.3591(2) 0.0385(6) Uani 1 1 d . . .
C1 C 0.6430(3) 0.8057(2) 0.2092(2) 0.0163(6) Uani 1 1 d . . .
C2 C 0.8829(4) 0.8980(3) 0.1442(3) 0.0290(8) Uani 1 1 d . . .
H2A H 0.8556 0.9703 0.1518 0.043 Uiso 1 1 calc R . .
H2B H 0.9601 0.9014 0.0831 0.043 Uiso 1 1 calc R . .
H2C H 0.9280 0.8462 0.2066 0.043 Uiso 1 1 calc R . .
C3 C 0.6891(3) 0.8873(2) 0.0342(2) 0.0186(6) Uani 1 1 d . . .
C4 C 0.7531(4) 0.9424(3) -0.0653(3) 0.0222(6) Uani 1 1 d . . .
H4 H 0.8490 0.9710 -0.0767 0.027 Uiso 1 1 calc R . .
C5 C 0.6714(4) 0.9540(3) -0.1474(3) 0.0261(7) Uani 1 1 d . . .
H5 H 0.7125 0.9908 -0.2165 0.031 Uiso 1 1 calc R . .
C6 C 0.5297(4) 0.9128(3) -0.1309(3) 0.0253(7) Uani 1 1 d . . .
H6 H 0.4757 0.9229 -0.1888 0.030 Uiso 1 1 calc R . .
C7 C 0.4664(4) 0.8571(3) -0.0308(3) 0.0241(7) Uani 1 1 d . . .
H7 H 0.3706 0.8286 -0.0196 0.029 Uiso 1 1 calc R . .
C8 C 0.5480(3) 0.8446(2) 0.0524(2) 0.0177(6) Uani 1 1 d . . .
C9 C 0.4059(3) 0.7345(2) 0.2260(2) 0.0179(6) Uani 1 1 d . . .
C10 C 0.4363(3) 0.6941(2) 0.3319(2) 0.0157(6) Uani 1 1 d . . .
C11 C 0.3269(3) 0.6299(2) 0.4000(2) 0.0193(6) Uani 1 1 d . . .
H11 H 0.3427 0.5984 0.4716 0.023 Uiso 1 1 calc R . .
C12 C 0.1960(4) 0.6103(3) 0.3670(3) 0.0219(6) Uani 1 1 d . . .
H12 H 0.1247 0.5666 0.4160 0.026 Uiso 1 1 calc R . .
C13 C 0.1694(4) 0.6544(3) 0.2629(3) 0.0240(7) Uani 1 1 d . . .
H13 H 0.0795 0.6418 0.2406 0.029 Uiso 1 1 calc R . .
C14 C 0.2756(4) 0.7174(3) 0.1912(3) 0.0217(6) Uani 1 1 d . . .
H14 H 0.2590 0.7481 0.1197 0.026 Uiso 1 1 calc R . .
C15 C 0.8400(4) 0.5193(3) 0.3530(2) 0.0198(6) Uani 1 1 d . . .
C16 C 0.9399(4) 0.4176(3) 0.3502(3) 0.0284(7) Uani 1 1 d . . .
H16A H 1.0032 0.4300 0.2825 0.043 Uiso 1 1 calc R . .
H16B H 0.8736 0.3620 0.3609 0.043 Uiso 1 1 calc R . .
H16C H 1.0097 0.3928 0.4055 0.043 Uiso 1 1 calc R . .
C17 C 0.5549(4) 0.6208(3) 0.6113(3) 0.0214(6) Uani 1 1 d . . .
C18 C 0.5110(4) 0.5665(3) 0.7221(3) 0.0301(8) Uani 1 1 d . . .
H18A H 0.3961 0.5754 0.7366 0.045 Uiso 1 1 calc R . .
H18B H 0.5547 0.5989 0.7634 0.045 Uiso 1 1 calc R . .
H18C H 0.5530 0.4888 0.7407 0.045 Uiso 1 1 calc R . .
C19 C 0.9325(4) 0.8196(2) 0.4086(2) 0.0197(6) Uani 1 1 d . . .
C20 C 1.0661(4) 0.8629(3) 0.4215(3) 0.0302(8) Uani 1 1 d . . .
H20A H 1.1635 0.8275 0.3927 0.045 Uiso 1 1 calc R . .
H20B H 1.0705 0.8487 0.4957 0.045 Uiso 1 1 calc R . .
H20C H 1.0544 0.9415 0.3847 0.045 Uiso 1 1 calc R . .
C21 C 0.4331(4) 0.9509(3) 0.3988(2) 0.0192(6) Uani 1 1 d . . .
C22 C 0.3495(4) 1.0501(3) 0.4171(3) 0.0273(7) Uani 1 1 d . . .
H22A H 0.3123 1.0341 0.4912 0.041 Uiso 1 1 calc R . .
H22B H 0.2593 1.0782 0.3762 0.041 Uiso 1 1 calc R . .
H22C H 0.4207 1.1047 0.3960 0.041 Uiso 1 1 calc R . .
C23 C 0.8213(5) 0.2433(3) 0.1660(3) 0.0321(8) Uani 1 1 d . . .
C24 C 0.2196(8) 0.3720(5) 1.0292(5) 0.0761(18) Uani 1 1 d . . .
H24A H 0.2458 0.2933 1.0673 0.099 Uiso 0.50 1 calc PR A 1
H24B H 0.1328 0.4036 1.0709 0.099 Uiso 0.50 1 calc PR A 1
H24C H 0.1502 0.3220 1.0797 0.099 Uiso 0.50 1 calc PR A 2
H24D H 0.3268 0.3299 1.0306 0.099 Uiso 0.50 1 calc PR A 2
Cl2 Cl 0.1654(3) 0.39165(11) 0.90849(12) 0.0854(5) Uani 1 1 d . B .
Cl1A Cl 0.3845(3) 0.4373(2) 1.0068(2) 0.0642(7) Uani 0.50 1 d P B 1
Cl1B Cl 0.2253(4) 0.4666(3) 1.0819(3) 0.0727(8) Uani 0.50 1 d P B 2

loop_
_atom_site_aniso_label
_atom_site_aniso_U_11
_atom_site_aniso_U_22
_atom_site_aniso_U_33
_atom_site_aniso_U_23
_atom_site_aniso_U_13
_atom_site_aniso_U_12
Os 0.01419(6) 0.01544(6) 0.01319(6) -0.00312(4) -0.00150(4) -0.00191(4)
S1 0.0251(4) 0.0225(4) 0.0306(5) -0.0080(3) -0.0072(3) 0.0008(3)
F1 0.0557(15) 0.0559(16) 0.0347(14) -0.0247(12) 0.0057(11) -0.0003(12)
F2 0.0514(14) 0.0437(13) 0.0405(14) -0.0198(11) -0.0233(11) 0.0137(11)
F3 0.0806(19) 0.0351(13) 0.0440(15) -0.0045(11) -0.0078(14) -0.0275(13)
N1 0.0179(12) 0.0218(13) 0.0149(13) -0.0037(10) -0.0007(10) -0.0060(10)
N2 0.0154(11) 0.0206(12) 0.0135(12) -0.0030(10) -0.0023(9) -0.0046(9)
N3 0.0158(11) 0.0199(12) 0.0159(13) -0.0034(10) -0.0005(9) -0.0056(10)
N4 0.0201(12) 0.0176(12) 0.0186(14) -0.0043(10) -0.0023(10) 0.0000(10)
N5 0.0188(12) 0.0181(12) 0.0155(13) -0.0030(10) -0.0016(10) -0.0009(10)
N6 0.0145(11) 0.0212(13) 0.0160(13) -0.0038(10) -0.0037(9) -0.0039(10)
O1 0.0288(14) 0.0481(17) 0.0551(19) -0.0174(15) -0.0161(13) 0.0035(12)
O2 0.0537(18) 0.0262(13) 0.0494(18) -0.0070(12) -0.0149(14) -0.0104(12)
O3 0.0407(15) 0.0387(15) 0.0331(15) -0.0139(12) -0.0080(12) 0.0083(12)
C1 0.0160(13) 0.0137(13) 0.0186(15) -0.0044(11) -0.0013(11) -0.0027(10)
C2 0.0235(16) 0.041(2) 0.0225(17) -0.0033(15) -0.0025(13) -0.0173(14)
C3 0.0185(14) 0.0191(14) 0.0171(15) -0.0045(12) -0.0020(11) -0.0026(11)
C4 0.0197(14) 0.0240(15) 0.0200(16) -0.0033(12) 0.0012(12) -0.0067(12)
C5 0.0276(16) 0.0287(17) 0.0178(16) -0.0025(13) -0.0013(13) -0.0052(13)
C6 0.0294(17) 0.0308(17) 0.0167(16) -0.0058(13) -0.0052(13) -0.0077(14)
C7 0.0233(15) 0.0285(17) 0.0199(16) -0.0044(13) -0.0046(13) -0.0070(13)
C8 0.0186(14) 0.0177(14) 0.0142(14) -0.0026(11) -0.0013(11) -0.0022(11)
C9 0.0162(13) 0.0158(13) 0.0184(15) -0.0025(11) -0.0006(11) -0.0018(11)
C10 0.0154(13) 0.0141(13) 0.0157(14) -0.0036(11) -0.0008(11) -0.0007(10)
C11 0.0183(14) 0.0194(14) 0.0181(15) -0.0044(12) -0.0015(11) -0.0014(11)
C12 0.0170(14) 0.0213(15) 0.0247(17) -0.0045(13) 0.0031(12) -0.0072(11)
C13 0.0159(14) 0.0258(16) 0.0295(18) -0.0061(14) -0.0047(13) -0.0046(12)
C14 0.0197(14) 0.0251(15) 0.0195(16) -0.0044(13) -0.0041(12) -0.0054(12)
C15 0.0203(14) 0.0212(15) 0.0173(15) -0.0040(12) -0.0007(11) -0.0069(12)
C16 0.0305(17) 0.0229(16) 0.0299(19) -0.0096(14) -0.0019(14) 0.0010(13)
C17 0.0227(15) 0.0188(14) 0.0215(17) -0.0069(12) -0.0045(12) 0.0023(12)
C18 0.0385(19) 0.0285(17) 0.0152(16) -0.0040(13) 0.0003(14) 0.0048(14)
C19 0.0199(14) 0.0189(14) 0.0188(15) -0.0052(12) -0.0059(12) 0.0021(11)
C20 0.0263(16) 0.0253(17) 0.042(2) -0.0090(15) -0.0151(15) -0.0035(13)
C21 0.0191(14) 0.0229(15) 0.0159(15) -0.0065(12) -0.0046(11) -0.0017(12)
C22 0.0275(16) 0.0281(17) 0.0305(19) -0.0167(15) -0.0099(14) 0.0056(13)
C23 0.0375(19) 0.0282(18) 0.030(2) -0.0100(15) -0.0044(16) -0.0018(15)
C24 0.096(5) 0.084(4) 0.060(4) -0.043(3) 0.013(3) -0.022(4)
Cl2 0.1512(17) 0.0431(7) 0.0603(9) -0.0159(6) -0.0375(10) 0.0098(8)
Cl1A 0.0691(16) 0.0519(14) 0.0672(17) -0.0032(12) -0.0309(14) -0.0092(12)
Cl1B 0.091(2) 0.0686(18) 0.0665(18) -0.0262(15) -0.0206(16) -0.0120(15)

loop_
_atom_type_symbol
_atom_type_description
_atom_type_scat_dispersion_real
_atom_type_scat_dispersion_imag
_atom_type_scat_source
C C 0.0033 0.0016 'International Tables Vol C Tables 4.2.6.8 and 6.1.1.4'
H H 0.0000 0.0000 'International Tables Vol C Tables 4.2.6.8 and 6.1.1.4'
N N 0.0061 0.0033 'International Tables Vol C Tables 4.2.6.8 and 6.1.1.4'
O O 0.0106 0.0060 'International Tables Vol C Tables 4.2.6.8 and 6.1.1.4'
F F 0.0171 0.0103 'International Tables Vol C Tables 4.2.6.8 and 6.1.1.4'
S S 0.1246 0.1234 'International Tables Vol C Tables 4.2.6.8 and 6.1.1.4'
Os Os -1.2165 7.6030 'International Tables Vol C Tables 4.2.6.8 and 6.1.1.4'
Cl Cl 0.1484 0.1585 'International Tables Vol C Tables 4.2.6.8 and 6.1.1.4'

loop_
_geom_angle_atom_site_label_1
_geom_angle_atom_site_label_2
_geom_angle_atom_site_label_3
_geom_angle
C1 Os N3 92.51(11)
C1 Os N6 91.49(11)
N3 Os N6 175.71(10)
C1 Os C10 78.41(12)
N3 Os C10 91.45(11)
N6 Os C10 90.87(10)
C1 Os N4 171.89(11)
N3 Os N4 88.61(10)
N6 Os N4 87.65(10)
C10 Os N4 93.53(11)
C1 Os N5 100.37(11)
N3 Os N5 90.13(10)
N6 Os N5 87.62(10)
C10 Os N5 178.05(10)
N4 Os N5 87.66(10)
O2 S1 O3 114.73(19)
O2 S1 O1 115.38(18)
O3 S1 O1 114.48(18)
O2 S1 C23 103.65(18)
O3 S1 C23 103.36(17)
O1 S1 C23 102.93(19)
C1 N1 C3 111.3(2)
C1 N1 C2 125.5(3)
C3 N1 C2 123.2(3)
C1 N2 C8 111.3(2)
C1 N2 C9 115.8(2)
C8 N2 C9 132.9(3)
C15 N3 Os 177.9(3)
C17 N4 Os 176.3(3)
C19 N5 Os 177.8(2)
C21 N6 Os 176.4(2)
N1 C1 N2 104.9(3)
N1 C1 Os 137.7(2)
N2 C1 Os 117.4(2)
N1 C2 H2A 109.5
N1 C2 H2B 109.5
H2A C2 H2B 109.5
N1 C2 H2C 109.5
H2A C2 H2C 109.5
H2B C2 H2C 109.5
C4 C3 N1 130.8(3)
C4 C3 C8 122.2(3)
N1 C3 C8 107.0(3)
C5 C4 C3 117.2(3)
C5 C4 H4 121.4
C3 C4 H4 121.4
C4 C5 C6 121.5(3)
C4 C5 H5 119.2
C6 C5 H5 119.2
C7 C6 C5 121.0(3)
C7 C6 H6 119.5
C5 C6 H6 119.5
C8 C7 C6 118.0(3)
C8 C7 H7 121.0
C6 C7 H7 121.0
C7 C8 N2 134.4(3)
C7 C8 C3 120.1(3)
N2 C8 C3 105.4(3)
C14 C9 C10 123.8(3)
C14 C9 N2 124.0(3)
C10 C9 N2 112.2(3)
C11 C10 C9 114.6(3)
C11 C10 Os 129.3(2)
C9 C10 Os 116.1(2)
C12 C11 C10 122.8(3)
C12 C11 H11 118.6
C10 C11 H11 118.6
C13 C12 C11 120.3(3)
C13 C12 H12 119.9
C11 C12 H12 119.9
C12 C13 C14 119.5(3)
C12 C13 H13 120.2
C14 C13 H13 120.2
C9 C14 C13 119.0(3)
C9 C14 H14 120.5
C13 C14 H14 120.5
N3 C15 C16 179.0(3)
C15 C16 H16A 109.5
C15 C16 H16B 109.5
H16A C16 H16B 109.5
C15 C16 H16C 109.5
H16A C16 H16C 109.5
H16B C16 H16C 109.5
N4 C17 C18 178.5(4)
C17 C18 H18A 109.5
C17 C18 H18B 109.5
H18A C18 H18B 109.5
C17 C18 H18C 109.5
H18A C18 H18C 109.5
H18B C18 H18C 109.5
N5 C19 C20 176.9(3)
C19 C20 H20A 109.5
C19 C20 H20B 109.5
H20A C20 H20B 109.5
C19 C20 H20C 109.5
H20A C20 H20C 109.5
H20B C20 H20C 109.5
N6 C21 C22 178.6(3)
C21 C22 H22A 109.5
C21 C22 H22B 109.5
H22A C22 H22B 109.5
C21 C22 H22C 109.5
H22A C22 H22C 109.5
H22B C22 H22C 109.5
F1 C23 F3 108.8(3)
F1 C23 F2 106.5(3)
F3 C23 F2 106.6(3)
F1 C23 S1 112.5(3)
F3 C23 S1 110.9(3)
F2 C23 S1 111.3(3)
Cl1B C24 Cl2 127.7(4)
Cl1B C24 Cl1A 57.9(3)
Cl2 C24 Cl1A 106.5(4)
Cl1B C24 H24A 121.9
Cl2 C24 H24A 110.4
Cl1A C24 H24A 110.4
Cl1B C24 H24B 52.7
Cl2 C24 H24B 110.4
Cl1A C24 H24B 110.4
H24A C24 H24B 108.6
Cl1B C24 H24C 105.4
Cl2 C24 H24C 105.4
Cl1A C24 H24C 147.6
H24A C24 H24C 51.6
H24B C24 H24C 62.6
Cl1B C24 H24D 105.4
Cl2 C24 H24D 105.4
Cl1A C24 H24D 59.6
H24A C24 H24D 54.9
H24B C24 H24D 144.1
H24C C24 H24D 106.0

loop_
_geom_bond_atom_site_label_1
_geom_bond_atom_site_label_2
_geom_bond_distance
Os C1 1.997(3)
Os N3 2.013(3)
Os N6 2.015(3)
Os C10 2.053(3)
Os N4 2.088(3)
Os N5 2.109(3)
S1 O2 1.440(3)
S1 O3 1.440(3)
S1 O1 1.441(3)
S1 C23 1.822(4)
F1 C23 1.327(4)
F2 C23 1.337(4)
F3 C23 1.330(4)
N1 C1 1.362(4)
N1 C3 1.392(4)
N1 C2 1.454(4)
N2 C1 1.387(4)
N2 C8 1.396(4)
N2 C9 1.419(4)
N3 C15 1.138(4)
N4 C17 1.142(4)
N5 C19 1.143(4)
N6 C21 1.143(4)
C2 H2A 0.9800
C2 H2B 0.9800
C2 H2C 0.9800
C3 C4 1.390(4)
C3 C8 1.400(4)
C4 C5 1.385(5)
C4 H4 0.9500
C5 C6 1.398(5)
C5 H5 0.9500
C6 C7 1.395(5)
C6 H6 0.9500
C7 C8 1.393(4)
C7 H7 0.9500
C9 C14 1.389(4)
C9 C10 1.419(4)
C10 C11 1.403(4)
C11 C12 1.395(4)
C11 H11 0.9500
C12 C13 1.388(5)
C12 H12 0.9500
C13 C14 1.395(4)
C13 H13 0.9500
C14 H14 0.9500
C15 C16 1.466(4)
C16 H16A 0.9800
C16 H16B 0.9800
C16 H16C 0.9800
C17 C18 1.463(5)
C18 H18A 0.9800
C18 H18B 0.9800
C18 H18C 0.9800
C19 C20 1.454(4)
C20 H20A 0.9800
C20 H20B 0.9800
C20 H20C 0.9800
C21 C22 1.458(4)
C22 H22A 0.9800
C22 H22B 0.9800
C22 H22C 0.9800
C24 Cl1B 1.669(6)
C24 Cl2 1.724(6)
C24 Cl1A 1.749(7)
C24 H24A 0.9900
C24 H24B 0.9900
C24 H24C 0.9900
C24 H24D 0.9900
